data_2005045
loop_
_publ_author_name
'Alonso, I.'
'L\'opez-Solera, I.'
'Raithby, P. R.'

_publ_section_title
;
 The Diels--Alder Adduct of an Enantiopure Sulfinyl Trialkoxycarbonyl
 Ethene and Cyclopentadiene
;
_journal_issue 6
_journal_name_full 'Acta Crystallographica Section C'
_journal_page_first 1548
_journal_page_last 1550
_journal_paper_doi 10.1107/S0108270196000315
_journal_volume 52
_journal_year 1996
_chemical_formula_sum 'C28 H30 O7 S'
_chemical_formula_weight 510.58
_chemical_name_systematic
;
(S~1~,S~2~,R~4~,S~S~)-Benzyl 3,3-diethoxycarbonyl-2-(p-tolylsulfinyl)-
bicyclo[2.2.1]hept-5-ene-2-carboxylate
;
_space_group_IT_number 4
_symmetry_cell_setting monoclinic
_symmetry_space_group_name_Hall 'P 2yb'
_symmetry_space_group_name_H-M 'P 1 21 1'
_audit_creation_method SHELXL
_cell_angle_alpha 90.00
_cell_angle_beta 91.02(3)
_cell_angle_gamma 90.00
_cell_formula_units_Z 2
_cell_length_a 8.738(2)
_cell_length_b 9.998(2)
_cell_length_c 15.307(3)
_cell_measurement_reflns_used 25
_cell_measurement_temperature 293(2)
_cell_measurement_theta_max 25
_cell_measurement_theta_min 20
_cell_volume 1337.0(5)
_computing_cell_refinement 'MSC/AFC Diffractometer Control Software'
_computing_data_collection
;
MSC/AFC Diffractometer Control Software (Molecular Structure Corporation,
1992a)
;
_computing_data_reduction 'TEXSAN (Molecular Structure Corporation, 1992b)'
_computing_molecular_graphics 'SHELXTL-Plus (Sheldrick, 1990)'
_computing_publication_material SHELXL93
_computing_structure_refinement 'SHELXL93 (Sheldrick, 1993)'
_computing_structure_solution 'SHELXS86 (Sheldrick, 1990)'
_diffrn_ambient_temperature 293(2)
_diffrn_measurement_device 'Rigaku AFC7R 4-circle diffractometer'
_diffrn_measurement_method '2\q/\w scans'
_diffrn_radiation_monochromator graphite
_diffrn_radiation_source 'anode rotating'
_diffrn_radiation_type CuK\a
_diffrn_radiation_wavelength 1.54178
_diffrn_reflns_av_R_equivalents 0.0434
_diffrn_reflns_av_sigmaI/netI 0.0319
_diffrn_reflns_limit_h_max 9
_diffrn_reflns_limit_h_min 0
_diffrn_reflns_limit_k_max 11
_diffrn_reflns_limit_k_min 0
_diffrn_reflns_limit_l_max 17
_diffrn_reflns_limit_l_min -17
_diffrn_reflns_number 2273
_diffrn_reflns_theta_max 60.06
_diffrn_reflns_theta_min 2.89
_diffrn_standards_decay_% 0
_diffrn_standards_interval_count 100
_diffrn_standards_number 3
_exptl_absorpt_coefficient_mu 1.441
_exptl_absorpt_correction_type none
_exptl_crystal_colour Colourless
_exptl_crystal_density_diffrn 1.268
_exptl_crystal_description 'Transparent block'
_exptl_crystal_F_000 540
_exptl_crystal_size_max 0.32
_exptl_crystal_size_mid 0.30
_exptl_crystal_size_min 0.27
_refine_diff_density_max 0.310
_refine_diff_density_min -0.231
_refine_ls_abs_structure_details 'Flack (1983)'
_refine_ls_abs_structure_Flack 0.01(4)
_refine_ls_extinction_method none
_refine_ls_goodness_of_fit_all 1.040
_refine_ls_goodness_of_fit_obs 1.065
_refine_ls_hydrogen_treatment refxyz
_refine_ls_matrix_type full
_refine_ls_number_parameters 325
_refine_ls_number_reflns 2117
_refine_ls_number_restraints 1
_refine_ls_restrained_S_all 1.040
_refine_ls_restrained_S_obs 1.064
_refine_ls_R_factor_all 0.0604
_refine_ls_R_factor_obs 0.0505
_refine_ls_shift/esd_max 0.030
_refine_ls_shift/esd_mean 0.004
_refine_ls_structure_factor_coef Fsqd
_refine_ls_weighting_details 'w = 1/[\s^2^(Fo^2^)+(0.0934P)^2^+0.0923P] where P=(Fo^2^+2Fc^2^)/3'
_refine_ls_weighting_scheme calc
_refine_ls_wR_factor_all 0.1391
_refine_ls_wR_factor_obs 0.1290
_reflns_number_observed 1790
_reflns_number_total 2117
_reflns_observed_criterion >2sigma(I)
_cod_data_source_file ns1006.cif
_cod_data_source_block luis
_cod_depositor_comments
;
The following automatic conversions were performed:
'_symmetry_cell_setting' value 'Monoclinic' changed to 'monoclinic'
according to '/home/saulius/struct/CIF-dictionaries/cif_core.dic'
dictionary named 'cif_core.dic' version 2.4.1 from 2010-06-29.

Automatic conversion script
Id: cif_fix_enum 1527 2010-12-29 10:47:43Z saulius 

The following automatic conversions were performed:

'_symmetry_cell_setting' value 'Monoclinic' changed to 'monoclinic'
according to /home/saulius/struct/CIF-dictionaries/cif_core.dic
dictionary named 'cif_core.dic' version 2.4.1 from
2010-06-29.

'_exptl_absorpt_correction_type' value 'None' changed to
'none' according to
/home/saulius/struct/CIF-dictionaries/cif_core.dic dictionary named
'cif_core.dic' version 2.4.1 from 2010-06-29.

Automatic conversion script
Id: cif_fix_values 1715 2011-07-08 13:25:40Z adriana 

The following automatic conversions were performed:

'_refine_ls_weighting_scheme' value 'calc w =
1/[\s^2^(Fo^2^)+(0.0934P)^2^+0.0923P] where P=(Fo^2^+2Fc^2^)/3' was
changed to 'calc'. New tag '_refine_ls_weighting_details' was
created. The value of the new tag was set to 'w =
1/[\s^2^(Fo^2^)+(0.0934P)^2^+0.0923P] where P=(Fo^2^+2Fc^2^)/3'.

Automatic conversion script
Id: cif_fix_values 3143 2015-03-26 13:38:13Z robertas 
;
_cod_original_sg_symbol_H-M 'P 21'
_cod_database_code 2005045

loop_
_symmetry_equiv_pos_as_xyz
'x, y, z'
'-x, y+1/2, -z'

loop_
_atom_site_aniso_label
_atom_site_aniso_U_11
_atom_site_aniso_U_22
_atom_site_aniso_U_33
_atom_site_aniso_U_12
_atom_site_aniso_U_13
_atom_site_aniso_U_23
S1 0.0908(8) 0.0591(7) 0.0705(7) -0.0195(7) 0.0129(6) 0.0050(7)
O1 0.090(2) 0.116(4) 0.084(3) -0.021(3) 0.029(2) -0.005(3)
O2 0.088(2) 0.053(2) 0.091(3) -0.016(2) 0.026(2) 0.014(2)
O3 0.062(2) 0.048(2) 0.079(2) -0.001(2) 0.0176(15) 0.004(2)
O4 0.092(2) 0.083(3) 0.077(2) -0.013(2) 0.014(2) -0.008(2)
O5 0.115(3) 0.103(4) 0.089(3) -0.044(3) 0.018(2) -0.021(3)
O6 0.078(2) 0.063(2) 0.112(3) -0.012(2) 0.032(2) -0.002(2)
O7 0.074(2) 0.053(2) 0.091(2) -0.006(2) 0.023(2) 0.006(2)
C1 0.090(3) 0.044(3) 0.095(4) 0.000(3) 0.011(3) -0.004(3)
C2 0.070(3) 0.042(2) 0.067(3) -0.004(2) 0.010(2) 0.005(2)
C3 0.064(3) 0.053(3) 0.082(3) -0.003(2) 0.017(2) 0.000(3)
C4 0.071(3) 0.068(4) 0.107(4) 0.004(3) 0.007(3) 0.006(4)
C5 0.097(4) 0.073(4) 0.101(5) 0.007(4) 0.002(4) 0.011(4)
C6 0.097(4) 0.057(3) 0.098(4) 0.002(3) 0.009(3) 0.024(3)
C7 0.092(4) 0.052(3) 0.119(5) 0.017(3) 0.021(3) 0.003(3)
C8 0.068(2) 0.046(3) 0.071(3) -0.006(2) 0.005(2) 0.000(3)
C9 0.071(3) 0.058(3) 0.097(4) -0.001(3) 0.025(3) 0.008(3)
C10 0.074(3) 0.063(3) 0.076(3) -0.016(3) 0.002(3) -0.001(3)
C11 0.163(7) 0.124(7) 0.095(5) -0.070(6) 0.017(5) -0.029(5)
C12 0.265(13) 0.097(7) 0.140(8) -0.003(8) 0.074(8) -0.030(6)
C13 0.063(3) 0.049(3) 0.087(3) -0.006(2) 0.014(2) -0.011(3)
C14 0.106(4) 0.067(4) 0.099(4) -0.011(3) 0.023(3) 0.017(4)
C15 0.169(8) 0.096(6) 0.191(10) 0.033(6) 0.067(7) 0.053(7)
C21 0.083(3) 0.048(3) 0.062(3) -0.005(2) 0.016(2) -0.003(2)
C22 0.089(4) 0.066(3) 0.070(3) 0.003(3) 0.003(3) -0.001(3)
C23 0.081(3) 0.085(4) 0.071(3) -0.008(3) 0.009(3) -0.007(3)
C24 0.103(4) 0.091(5) 0.071(3) -0.033(4) 0.021(3) -0.004(3)
C25 0.138(6) 0.059(4) 0.092(4) -0.018(4) 0.025(4) -0.017(3)
C26 0.095(4) 0.063(4) 0.077(3) -0.004(3) 0.020(3) -0.011(3)
C27 0.149(7) 0.150(9) 0.107(5) -0.069(7) 0.011(5) -0.021(6)
C31 0.066(3) 0.052(3) 0.084(4) -0.003(2) 0.021(3) 0.002(3)
C32 0.111(5) 0.095(5) 0.088(4) -0.023(4) 0.005(4) -0.010(4)
C33 0.140(7) 0.088(6) 0.129(7) -0.040(5) 0.028(6) -0.050(5)
C34 0.134(7) 0.051(4) 0.188(10) -0.012(4) 0.062(7) -0.002(5)
C35 0.122(6) 0.075(5) 0.187(9) 0.000(5) -0.015(6) 0.039(6)
C36 0.104(5) 0.062(4) 0.137(6) -0.016(4) -0.014(4) 0.014(4)

loop_
_atom_site_label
_atom_site_occupancy
_atom_site_fract_x
_atom_site_fract_y
_atom_site_fract_z
_atom_site_U_iso_or_equiv
_atom_site_thermal_displace_type
_atom_site_calc_flag
_atom_site_refinement_flags
_atom_site_type_symbol
S1 1 .0428(2) .49589(13) .14456(9) .0733(4) Uani d . S
O1 1 .1692(5) .4368(5) .0947(3) .0965(14) Uani d . O
O2 1 -0.1495(4) .4140(4) .3474(3) .0773(11) Uani d . O
O3 1 -0.1118(3) .6161(3) .2879(2) .0629(8) Uani d . O
O4 1 .0870(4) .6212(5) .4289(3) .0839(11) Uani d . O
O5 1 .3197(6) .6968(5) .3984(3) .102(2) Uani d . O
O6 1 .4117(4) .6205(4) .1994(3) .0843(11) Uani d . O
O7 1 .1980(4) .7369(4) .2222(2) .0725(9) Uani d . O
C1 1 .1326(7) .3103(6) .2822(4) .0760(15) Uani d . C
H1 1 .0724(7) .2419(6) .2512(4) .091 Uiso d R H
C2 1 .0813(5) .4567(5) .2669(3) .0596(12) Uani d . C
C3 1 .2243(5) .5391(6) .3018(4) .0661(13) Uani d . C
C4 1 .3385(6) .4237(6) .3279(4) .082(2) Uani d . C
H4 1 .4465(6) .4492(6) .3336(4) .099 Uiso d R H
C5 1 .2715(8) .3571(7) .4053(5) .090(2) Uani d . C
H5 1 .3105(8) .3609(7) .4622(5) .108 Uiso d R H
C6 1 .1484(7) .2922(6) .3797(4) .084(2) Uani d . C
H6 1 .0829(7) .2439(6) .4151(4) .101 Uiso d R H
C7 1 .3002(7) .3203(6) .2575(5) .087(2) Uani d . C
H7A 1 .3140(7) .3540(6) .1987(5) .105 Uiso d R H
H7B 1 .3554(7) .2369(6) .2656(5) .105 Uiso d R H
C8 1 -.0704(5) .4902(5) .3081(3) .0617(11) Uani d . C
C9 1 -0.2468(6) .6650(6) .3317(4) .0751(15) Uani d . C
H9A 1 -0.2405(6) .6447(6) .3936(4) .090 Uiso d R H
H9B 1 -0.3382(6) .6233(6) .3073(4) .090 Uiso d R H
C10 1 .1958(6) .6249(6) .3830(4) .0711(14) Uani d . C
C11 1 .3172(11) .7915(10) .4731(5) .127(3) Uani d . C
H11A 1 .2182(11) .7877(10) .5007(5) .153 Uiso d R H
H11B 1 .3947(11) .7661(10) .5161(5) .153 Uiso d R H
C12 1 .3445(16) .9200(10) .4445(7) .167(5) Uani d . C
H12A 1 .2529(16) .9559(10) .4181(7) .200 Uiso d R H
H12B 1 .4246(16) .9188(10) .4024(7) .200 Uiso d R H
H12C 1 .3751(16) .9748(10) .4933(7) .200 Uiso d R H
C13 1 .2913(6) .6354(5) .2341(4) .0659(13) Uani d . C
C14 1 .2407(8) .8403(7) .1608(5) .091(2) Uani d . C
H14A 1 .2681(8) .7999(7) .1056(5) .109 Uiso d R H
H14B 1 .3291(8) .8888(7) .1835(5) .109 Uiso d R H
C15 1 .1130(11) .9323(10) .1473(8) .151(4) Uani d . C
H15A 1 .1389(11) .9967(10) .1034(8) .182 Uiso d R H
H15B 1 .0920(11) .9776(10) .2010(8) .182 Uiso d R H
H15C 1 .0241(11) .8831(10) .1284(8) .182 Uiso d R H
C21 1 -0.1206(6) .3906(5) .1234(3) .0642(12) Uani d . C
C22 1 -0.2652(6) .4459(6) .1272(3) .0750(14) Uani d . C
H22 1 -0.2777(6) .5324(6) .1483(3) .090 Uiso d R H
C23 1 -0.3893(7) .3740(7) .1001(4) .079(2) Uani d . C
H23 1 -0.4865(7) .4109(7) .1048(4) .095 Uiso d R H
C24 1 -0.3736(8) .2485(8) .0661(4) .088(2) Uani d . C
C25 1 -0.2271(9) .1949(7) .0623(4) .096(2) Uani d . C
H25 1 -0.2150(9) .1087(7) .0405(4) .115 Uiso d R H
C26 1 -0.1002(7) .2643(6) .0894(4) .078(2) Uani d . C
H26 1 -.0029(7) .2275(6) .0850(4) .093 Uiso d R H
C27 1 -0.5137(11) .1755(11) .0321(5) .135(4) Uani d . C
H27A 1 -0.5236(11) .1886(11) -.0299(5) .162 Uiso d R H
H27B 1 -0.6030(11) .2098(11) .0602(5) .162 Uiso d R H
H27C 1 -0.5036(11) .0817(11) .0444(5) .162 Uiso d R H
C31 1 -0.2521(6) .8133(5) .3178(4) .0670(14) Uani d . C
C32 1 -0.1649(8) .8988(8) .3668(5) .098(2) Uani d . C
H32 1 -.0992(8) .8642(8) .4096(5) .118 Uiso d R H
C33 1 -0.1714(12) 1.0367(10) .3546(6) .118(3) Uani d . C
H33 1 -0.1088(12) 1.0929(10) .3878(6) .142 Uiso d R H
C34 1 -0.2662(12) 1.0867(8) .2960(8) .123(3) Uani d . C
H34 1 -0.2749(12) 1.1790(8) .2900(8) .148 Uiso d R H
C35 1 -0.3506(10) 1.0062(9) .2447(7) .128(3) Uani d . C
H35 1 -0.4143(10) 1.0429(9) .2017(7) .154 Uiso d R H
C36 1 -0.3440(8) .8678(7) .2552(6) .101(2) Uani d . C
H36 1 -0.4030(8) .8127(7) .2190(6) .122 Uiso d R H

loop_
_atom_type_symbol
_atom_type_description
_atom_type_scat_dispersion_real
_atom_type_scat_dispersion_imag
_atom_type_scat_source
C C 0.0181 0.0091 'International Tables Vol C Tables 4.2.6.8 and 6.1.1.4'
H H 0.0000 0.0000 'International Tables Vol C Tables 4.2.6.8 and 6.1.1.4'
O O 0.0492 0.0322 'International Tables Vol C Tables 4.2.6.8 and 6.1.1.4'
S S 0.3331 0.5567 'International Tables Vol C Tables 4.2.6.8 and 6.1.1.4'

loop_
_geom_angle_atom_site_label_1
_geom_angle_atom_site_label_2
_geom_angle_atom_site_label_3
_geom_angle
_geom_angle_publ_flag
O1 S1 C21 105.7(3) yes
O1 S1 C2 107.4(2) yes
C21 S1 C2 100.3(2) yes
C8 O3 C9 115.3(4) yes
C10 O5 C11 117.5(5) yes
C13 O7 C14 118.3(4) yes
C6 C1 C7 100.5(5) yes
C6 C1 C2 106.5(5) yes
C7 C1 C2 100.2(4) yes
C6 C1 H1 115.8(3) ?
C7 C1 H1 115.8(3) ?
C2 C1 H1 115.8(3) ?
C8 C2 C1 113.6(4) yes
C8 C2 C3 115.8(4) yes
C1 C2 C3 102.5(4) yes
C8 C2 S1 102.7(3) yes
C1 C2 S1 112.5(4) yes
C3 C2 S1 110.1(3) yes
C10 C3 C13 105.4(4) yes
C10 C3 C4 108.4(5) yes
C13 C3 C4 112.5(4) yes
C10 C3 C2 115.2(4) yes
C13 C3 C2 114.0(4) yes
C4 C3 C2 101.4(4) yes
C5 C4 C7 100.1(5) yes
C5 C4 C3 105.9(5) yes
C7 C4 C3 100.8(5) yes
C5 C4 H4 115.9(4) ?
C7 C4 H4 115.9(3) ?
C3 C4 H4 115.9(3) ?
C6 C5 C4 108.4(6) yes
C6 C5 H5 125.8(4) ?
C4 C5 H5 125.8(4) ?
C5 C6 C1 107.3(6) yes
C5 C6 H6 126.4(4) ?
C1 C6 H6 126.4(3) ?
C1 C7 C4 93.9(5) yes
C1 C7 H7A 112.9(4) ?
C4 C7 H7A 112.9(3) ?
C1 C7 H7B 112.9(3) ?
C4 C7 H7B 112.9(3) ?
H7A C7 H7B 110.4 ?
O2 C8 O3 123.8(4) yes
O2 C8 C2 125.8(5) yes
O3 C8 C2 110.2(4) yes
O3 C9 C31 106.9(4) yes
O3 C9 H9A 110.3(3) ?
C31 C9 H9A 110.3(4) ?
O3 C9 H9B 110.3(3) ?
C31 C9 H9B 110.3(3) ?
H9A C9 H9B 108.6 ?
O4 C10 O5 125.0(5) yes
O4 C10 C3 127.0(5) yes
O5 C10 C3 107.7(5) yes
C12 C11 O5 110.2(7) yes
C12 C11 H11A 109.6(7) ?
O5 C11 H11A 109.6(4) ?
C12 C11 H11B 109.6(8) ?
O5 C11 H11B 109.6(5) ?
H11A C11 H11B 108.1 ?
C11 C12 H12A 109.5(8) ?
C11 C12 H12B 109.5(6) ?
H12A C12 H12B 109.5 ?
C11 C12 H12C 109.5(6) ?
H12A C12 H12C 109.5 ?
H12B C12 H12C 109.5 ?
O6 C13 O7 125.7(5) yes
O6 C13 C3 124.7(5) yes
O7 C13 C3 109.5(4) yes
O7 C14 C15 109.7(5) yes
O7 C14 H14A 109.7(3) ?
C15 C14 H14A 109.7(6) ?
O7 C14 H14B 109.7(3) ?
C15 C14 H14B 109.7(5) ?
H14A C14 H14B 108.2 ?
C14 C15 H15A 109.5(4) ?
C14 C15 H15B 109.5(6) ?
H15A C15 H15B 109.5 ?
C14 C15 H15C 109.5(5) ?
H15A C15 H15C 109.5 ?
H15B C15 H15C 109.5 ?
C26 C21 C22 120.5(6) ?
C26 C21 S1 119.8(4) yes
C22 C21 S1 118.8(4) yes
C23 C22 C21 120.0(6) ?
C23 C22 H22 120.0(4) ?
C21 C22 H22 120.0(3) ?
C22 C23 C24 121.1(6) ?
C22 C23 H23 119.4(4) ?
C24 C23 H23 119.5(4) ?
C23 C24 C25 118.0(6) ?
C23 C24 C27 119.3(7) ?
C25 C24 C27 122.7(7) ?
C26 C25 C24 122.3(6) ?
C26 C25 H25 118.9(4) ?
C24 C25 H25 118.9(4) ?
C25 C26 C21 118.1(6) ?
C25 C26 H26 121.0(4) ?
C21 C26 H26 121.0(4) ?
C24 C27 H27A 109.5(4) ?
C24 C27 H27B 109.5(5) ?
H27A C27 H27B 109.5 ?
C24 C27 H27C 109.5(5) ?
H27A C27 H27C 109.5 ?
H27B C27 H27C 109.5 ?
C36 C31 C32 117.2(6) ?
C36 C31 C9 121.0(6) ?
C32 C31 C9 121.8(6) ?
C31 C32 C33 121.7(8) ?
C31 C32 H32 119.1(4) ?
C33 C32 H32 119.1(6) ?
C34 C33 C32 119.6(8) ?
C34 C33 H33 120.2(5) ?
C32 C33 H33 120.2(6) ?
C33 C34 C35 120.5(8) ?
C33 C34 H34 119.7(5) ?
C35 C34 H34 119.7(6) ?
C34 C35 C36 120.6(9) ?
C34 C35 H35 119.7(6) ?
C36 C35 H35 119.7(6) ?
C31 C36 C35 120.2(8) ?
C31 C36 H36 119.9(4) ?
C35 C36 H36 119.9(6) ?

loop_
_geom_bond_atom_site_label_1
_geom_bond_atom_site_label_2
_geom_bond_distance
_geom_bond_publ_flag
S1 O1 1.477(4) yes
S1 C21 1.799(5) yes
S1 C2 1.937(5) yes
O2 C8 1.198(6) yes
O3 C8 1.344(6) yes
O3 C9 1.452(6) yes
O4 C10 1.192(6) yes
O5 C10 1.317(7) yes
O5 C11 1.485(9) yes
O6 C13 1.196(6) yes
O7 C13 1.312(7) yes
O7 C14 1.450(7) yes
C1 C6 1.507(9) yes
C1 C7 1.523(8) yes
C1 C2 1.547(7) yes
C1 H1 0.98 ?
C2 C8 1.515(7) yes
C2 C3 1.582(7) yes
C3 C10 1.534(8) yes
C3 C13 1.538(8) yes
C3 C4 1.572(8) yes
C4 C5 1.488(9) yes
C4 C7 1.527(10) yes
C4 H4 0.98 ?
C5 C6 1.311(9) yes
C5 H5 0.93 ?
C6 H6 0.93 ?
C7 H7A 0.97 ?
C7 H7B 0.97 ?
C9 C31 1.498(8) yes
C9 H9A 0.97 ?
C9 H9B 0.97 ?
C11 C12 1.379(14) yes
C11 H11A 0.97 ?
C11 H11B 0.97 ?
C12 H12A 0.96 ?
C12 H12B 0.96 ?
C12 H12C 0.96 ?
C14 C15 1.458(10) yes
C14 H14A 0.97 ?
C14 H14B 0.97 ?
C15 H15A 0.96 ?
C15 H15B 0.96 ?
C15 H15C 0.96 ?
C21 C26 1.378(8) ?
C21 C22 1.382(7) ?
C22 C23 1.360(8) ?
C22 H22 0.93 ?
C23 C24 1.366(10) ?
C23 H23 0.93 ?
C24 C25 1.390(10) ?
C24 C27 1.510(10) ?
C25 C26 1.366(9) ?
C25 H25 0.93 ?
C26 H26 0.93 ?
C27 H27A 0.96 ?
C27 H27B 0.96 ?
C27 H27C 0.96 ?
C31 C36 1.354(9) ?
C31 C32 1.362(9) ?
C32 C33 1.392(13) ?
C32 H32 0.93 ?
C33 C34 1.309(14) ?
C33 H33 0.93 ?
C34 C35 1.337(13) ?
C34 H34 0.93 ?
C35 C36 1.394(11) ?
C35 H35 0.93 ?
C36 H36 0.93 ?

loop_
_cod_related_entry_id
_cod_related_entry_database
_cod_related_entry_code
1 ChemSpider 9104560
